data_7203543
loop_
_publ_author_name
'Lipstman, Sophia'
'Muniappan, Sankar'
'George, Sumod'
'Goldberg, Israel'

_publ_section_title
;
 The effects of strong Lewis-base reagents on supramolecular hydrogen
 bonding of meso-tetra(carboxyphenyl)porphyrins
;
_journal_issue 8
_journal_name_full CrystEngComm
_journal_page_first 601
_journal_paper_doi 10.1039/b608852j
_journal_volume 8
_journal_year 2006
_chemical_formula_moiety 'C56 H35 N5 O10 Ru, 2(C7 H7 N O)'
_chemical_formula_sum 'C70 H49 N7 O12 Ru'
_chemical_formula_weight 1281.23
_chemical_name_systematic
;
?
;
_space_group_IT_number 2
_symmetry_cell_setting triclinic
_symmetry_space_group_name_Hall '-P 1'
_symmetry_space_group_name_H-M 'P -1'
_atom_sites_solution_hydrogens geom
_atom_sites_solution_primary direct
_atom_sites_solution_secondary difmap
_audit_creation_method SHELXL-97
_cell_angle_alpha 100.3053(15)
_cell_angle_beta 104.992(2)
_cell_angle_gamma 98.599(2)
_cell_formula_units_Z 1
_cell_length_a 10.3278(5)
_cell_length_b 11.8814(5)
_cell_length_c 18.0329(9)
_cell_measurement_reflns_used 5914
_cell_measurement_temperature 110(2)
_cell_measurement_theta_max 26.02
_cell_measurement_theta_min 1.41
_cell_volume 2057.88(17)
_computing_cell_refinement Denzo
_computing_data_collection 'Collect, Nonius B.V.'
_computing_data_reduction Denzo
_computing_structure_refinement 'SHELXL-97 (Sheldrick, 1997)'
_computing_structure_solution SIR-97
_diffrn_ambient_temperature 110(2)
_diffrn_detector_area_resol_mean 12.8
_diffrn_measured_fraction_theta_full 0.982
_diffrn_measured_fraction_theta_max 0.982
_diffrn_measurement_device_type 'Nonius KappaCCD'
_diffrn_measurement_method '0.4 deg. Phi & Omega scans'
_diffrn_radiation_monochromator graphite
_diffrn_radiation_source 'fine-focus sealed tube'
_diffrn_radiation_type MoK\a
_diffrn_radiation_wavelength 0.71073
_diffrn_reflns_av_R_equivalents 0.0790
_diffrn_reflns_av_sigmaI/netI 0.0909
_diffrn_reflns_limit_h_max 12
_diffrn_reflns_limit_h_min 0
_diffrn_reflns_limit_k_max 13
_diffrn_reflns_limit_k_min -14
_diffrn_reflns_limit_l_max 20
_diffrn_reflns_limit_l_min -21
_diffrn_reflns_number 13123
_diffrn_reflns_theta_full 25.00
_diffrn_reflns_theta_max 25.00
_diffrn_reflns_theta_min 2.36
_diffrn_standards_number 0
_exptl_absorpt_coefficient_mu 0.243
_exptl_absorpt_correction_T_max 0.9879
_exptl_absorpt_correction_T_min 0.9306
_exptl_absorpt_correction_type none
_exptl_crystal_colour red
_exptl_crystal_density_diffrn 1.034
_exptl_crystal_density_method 'not measured'
_exptl_crystal_description needles
_exptl_crystal_F_000 658
_exptl_crystal_size_max 0.30
_exptl_crystal_size_mid 0.10
_exptl_crystal_size_min 0.05
_refine_diff_density_max 0.583
_refine_diff_density_min -0.395
_refine_diff_density_rms 0.092
_refine_ls_extinction_coef 0.0069(17)
_refine_ls_extinction_expression Fc^*^=kFc[1+0.001xFc^2^\l^3^/sin(2\q)]^-1/4^
_refine_ls_extinction_method SHELXL
_refine_ls_goodness_of_fit_ref 1.043
_refine_ls_hydrogen_treatment constr
_refine_ls_matrix_type fullcycle
_refine_ls_number_parameters 440
_refine_ls_number_reflns 7123
_refine_ls_number_restraints 0
_refine_ls_restrained_S_all 1.043
_refine_ls_R_factor_all 0.0990
_refine_ls_R_factor_gt 0.0757
_refine_ls_shift/su_max 0.089
_refine_ls_shift/su_mean 0.003
_refine_ls_structure_factor_coef Fsqd
_refine_ls_weighting_details 'calc w=1/[\s^2^(Fo^2^)+(0.1194P)^2^+0.6334P] where P=(Fo^2^+2Fc^2^)/3'
_refine_ls_weighting_scheme calc
_refine_ls_wR_factor_gt 0.1936
_refine_ls_wR_factor_ref 0.2065
_reflns_number_gt 5340
_reflns_number_total 7123
_reflns_threshold_expression >2sigma(I)
_cod_data_source_file B608852J.txt
_cod_data_source_block Compound-3
_cod_original_cell_volume 2057.87(17)
_cod_database_code 7203543

loop_
_symmetry_equiv_pos_as_xyz
'x, y, z'
'-x, -y, -z'

loop_
_atom_site_label
_atom_site_type_symbol
_atom_site_fract_x
_atom_site_fract_y
_atom_site_fract_z
_atom_site_U_iso_or_equiv
_atom_site_adp_type
_atom_site_occupancy
_atom_site_symmetry_multiplicity
_atom_site_calc_flag
_atom_site_refinement_flags
_atom_site_disorder_assembly
_atom_site_disorder_group
Ru Ru 1.0000 0.0000 0.5000 0.0364(2) Uani 1 2 d S . .
C1 C 0.6919(5) -0.1095(4) 0.4349(3) 0.0450(12) Uani 1 1 d . . .
C2 C 0.5747(5) -0.1159(5) 0.3703(3) 0.0536(14) Uani 1 1 d . A .
H2 H 0.4851 -0.1595 0.3618 0.064 Uiso 1 1 calc R . .
C3 C 0.6130(5) -0.0502(5) 0.3241(3) 0.0540(14) Uani 1 1 d . . .
H3 H 0.5555 -0.0376 0.2772 0.065 Uiso 1 1 calc R A .
C4 C 0.7571(5) -0.0017(4) 0.3579(3) 0.0417(11) Uani 1 1 d . A .
C5 C 0.8368(5) 0.0749(4) 0.3287(3) 0.0440(11) Uani 1 1 d . . .
C6 C 1.0227(5) -0.1227(4) 0.6377(3) 0.0426(11) Uani 1 1 d . . .
C7 C 0.9397(5) -0.1963(5) 0.6713(3) 0.0504(13) Uani 1 1 d . A .
H7 H 0.9703 -0.2224 0.7185 0.060 Uiso 1 1 calc R . .
C8 C 0.8108(5) -0.2205(5) 0.6229(3) 0.0516(13) Uani 1 1 d . . .
H8 H 0.7338 -0.2678 0.6296 0.062 Uiso 1 1 calc R A .
C9 C 0.8096(5) -0.1621(4) 0.5590(3) 0.0447(12) Uani 1 1 d . A .
C10 C 0.6957(5) -0.1650(4) 0.4978(3) 0.0429(11) Uani 1 1 d . A .
N11 N 0.8043(4) -0.0402(3) 0.4256(2) 0.0414(9) Uani 1 1 d . A .
N12 N 0.9414(4) -0.1029(3) 0.5701(2) 0.0424(9) Uani 1 1 d . A .
C13 C 0.7676(5) 0.1148(4) 0.2569(3) 0.0454(12) Uani 1 1 d . A .
C14 C 0.7045(6) 0.0377(5) 0.1844(3) 0.0559(14) Uani 1 1 d . . .
H14 H 0.7018 -0.0436 0.1800 0.067 Uiso 1 1 calc R A .
C15 C 0.6447(6) 0.0776(5) 0.1175(4) 0.0610(15) Uani 1 1 d . A .
H15 H 0.5999 0.0236 0.0685 0.073 Uiso 1 1 calc R . .
C16 C 0.6516(6) 0.1959(5) 0.1234(3) 0.0544(13) Uani 1 1 d . . .
C17 C 0.7122(6) 0.2730(5) 0.1959(4) 0.0586(14) Uani 1 1 d . A .
H17 H 0.7160 0.3543 0.2000 0.070 Uiso 1 1 calc R . .
C18 C 0.7676(5) 0.2332(5) 0.2626(3) 0.0530(13) Uani 1 1 d . . .
H18 H 0.8056 0.2870 0.3123 0.064 Uiso 1 1 calc R A .
C19 C 0.5964(7) 0.2389(6) 0.0514(4) 0.0723(18) Uani 1 1 d . A .
O20 O 0.555(3) 0.1658(14) -0.0158(9) 0.076(6) Uiso 0.41(4) 1 d P . .
O20' O 0.5062(15) 0.1837(8) -0.0066(5) 0.063(4) Uiso 0.59(4) 1 d P A .
O21 O 0.6387(6) 0.3522(4) 0.0607(3) 0.0905(15) Uani 1 1 d . . .
H21 H 0.6153 0.3702 0.0168 0.136 Uiso 1 1 calc R A .
C22 C 0.5611(5) -0.2328(4) 0.4990(3) 0.0444(12) Uani 1 1 d . . .
C23 C 0.5157(5) -0.3490(5) 0.4632(4) 0.0603(16) Uani 1 1 d . A .
H23 H 0.5708 -0.3883 0.4372 0.072 Uiso 1 1 calc R . .
C24 C 0.3913(6) -0.4108(5) 0.4640(4) 0.0612(15) Uani 1 1 d . . .
H24 H 0.3614 -0.4912 0.4383 0.073 Uiso 1 1 calc R A .
C25 C 0.3100(5) -0.3536(4) 0.5029(3) 0.0415(11) Uani 1 1 d . A .
C26 C 0.3553(5) -0.2392(5) 0.5397(3) 0.0506(13) Uani 1 1 d . . .
H26 H 0.3011 -0.2010 0.5670 0.061 Uiso 1 1 calc R A .
C27 C 0.4798(5) -0.1760(5) 0.5383(4) 0.0542(14) Uani 1 1 d . A .
H27 H 0.5091 -0.0954 0.5638 0.065 Uiso 1 1 calc R . .
C28 C 0.1758(5) -0.4186(4) 0.5040(3) 0.0433(11) Uani 1 1 d . . .
O29 O 0.1062(3) -0.3715(3) 0.5413(2) 0.0465(8) Uani 1 1 d . A .
O30 O 0.1389(4) -0.5253(3) 0.4630(3) 0.0604(10) Uani 1 1 d . A .
H30 H 0.0582 -0.5527 0.4615 0.091 Uiso 1 1 calc R . .
N31 N 0.9602(6) 0.1462(4) 0.5746(4) 0.087(6) Uani 0.50 1 d PG A 1
C32 C 0.8454(5) 0.1307(4) 0.6013(4) 0.049(2) Uani 0.50 1 d PG A 1
H32 H 0.7837 0.0571 0.5851 0.043 Uiso 0.50 1 calc PR A 1
C33 C 0.8211(5) 0.2229(5) 0.6516(4) 0.039(2) Uani 0.50 1 d PG A 1
H33 H 0.7427 0.2124 0.6698 0.047 Uiso 0.50 1 calc PR A 1
C34 C 0.9115(6) 0.3306(4) 0.6752(3) 0.040(2) Uani 0.50 1 d PG A 1
C35 C 1.0263(5) 0.3461(4) 0.6485(4) 0.038(2) Uani 0.50 1 d PG A 1
H35 H 1.0881 0.4196 0.6646 0.046 Uiso 0.50 1 calc PR A 1
C36 C 1.0506(5) 0.2538(5) 0.5982(4) 0.049(2) Uani 0.50 1 d PG A 1
H36 H 1.1291 0.2644 0.5799 0.041 Uiso 0.50 1 calc PR A 1
C37 C 0.8748(12) 0.4302(10) 0.7279(6) 0.052(3) Uani 0.50 1 d P A 1
O38 O 0.7685(9) 0.4125(8) 0.7448(6) 0.086(3) Uani 0.50 1 d P A 1
C39 C 0.9685(14) 0.5379(10) 0.7596(9) 0.073(4) Uani 0.50 1 d P A 1
H39A H 0.9338 0.5887 0.7957 0.109 Uiso 0.50 1 calc PR A 1
H39B H 0.9797 0.5753 0.7168 0.109 Uiso 0.50 1 calc PR A 1
H39C H 1.0571 0.5245 0.7885 0.109 Uiso 0.50 1 calc PR A 1
C31' C 0.9620(7) 0.1358(6) 0.5663(4) 0.104(7) Uiso 0.50 1 d P A 2
O32' O 0.9273(13) 0.1920(11) 0.5923(7) 0.110(4) Uiso 0.50 1 d P A 2
C40 C 0.4896(9) 0.4976(8) -0.2076(5) 0.088(2) Uani 1 1 d . . .
C41 C 0.5980(9) 0.5596(9) -0.1476(6) 0.105(3) Uani 1 1 d . . .
H41 H 0.6511 0.6292 -0.1521 0.126 Uiso 1 1 calc R . .
C42 C 0.6304(10) 0.5185(9) -0.0782(6) 0.121(3) Uani 1 1 d . . .
H42 H 0.7047 0.5629 -0.0346 0.145 Uiso 1 1 calc R . .
N43 N 0.5611(8) 0.4206(6) -0.0716(4) 0.098(2) Uani 1 1 d . . .
C44 C 0.4553(12) 0.3609(8) -0.1309(6) 0.126(4) Uani 1 1 d . . .
H44 H 0.4065 0.2896 -0.1260 0.151 Uiso 1 1 calc R . .
C45 C 0.4120(11) 0.3980(8) -0.2006(6) 0.114(3) Uani 1 1 d . . .
H45 H 0.3322 0.3561 -0.2414 0.137 Uiso 1 1 calc R . .
C46 C 0.4508(8) 0.5416(7) -0.2850(5) 0.085(2) Uani 1 1 d . . .
C47 C 0.5436(9) 0.6360(12) -0.2941(7) 0.149(5) Uani 1 1 d . . .
H47A H 0.5074 0.6533 -0.3457 0.223 Uiso 1 1 calc R . .
H47B H 0.6326 0.6144 -0.2903 0.223 Uiso 1 1 calc R . .
H47C H 0.5547 0.7053 -0.2525 0.223 Uiso 1 1 calc R . .
O48 O 0.3411(7) 0.4960(5) -0.3326(3) 0.1016(17) Uani 1 1 d . . .

loop_
_atom_site_aniso_label
_atom_site_aniso_U_11
_atom_site_aniso_U_22
_atom_site_aniso_U_33
_atom_site_aniso_U_23
_atom_site_aniso_U_13
_atom_site_aniso_U_12
Ru 0.0266(3) 0.0377(3) 0.0463(4) 0.0124(2) 0.0151(2) -0.0001(2)
C1 0.032(2) 0.045(3) 0.059(3) 0.014(2) 0.018(2) 0.000(2)
C2 0.027(2) 0.061(3) 0.070(4) 0.023(3) 0.010(2) -0.002(2)
C3 0.033(3) 0.070(4) 0.061(3) 0.025(3) 0.013(2) 0.001(2)
C4 0.031(2) 0.046(3) 0.051(3) 0.016(2) 0.016(2) 0.004(2)
C5 0.032(2) 0.050(3) 0.053(3) 0.016(2) 0.018(2) 0.004(2)
C6 0.037(3) 0.043(3) 0.051(3) 0.013(2) 0.018(2) 0.005(2)
C7 0.043(3) 0.053(3) 0.060(3) 0.026(3) 0.020(3) 0.001(2)
C8 0.041(3) 0.052(3) 0.066(4) 0.022(3) 0.025(3) -0.003(2)
C9 0.032(3) 0.048(3) 0.059(3) 0.019(2) 0.021(2) 0.003(2)
C10 0.026(2) 0.044(3) 0.056(3) 0.011(2) 0.015(2) -0.003(2)
N11 0.0273(19) 0.045(2) 0.055(3) 0.017(2) 0.0166(18) 0.0017(17)
N12 0.0261(19) 0.047(2) 0.053(3) 0.014(2) 0.0134(18) -0.0018(17)
C13 0.036(3) 0.053(3) 0.051(3) 0.019(3) 0.016(2) 0.007(2)
C14 0.048(3) 0.058(3) 0.063(4) 0.018(3) 0.019(3) 0.003(3)
C15 0.056(3) 0.067(4) 0.051(3) 0.014(3) 0.010(3) -0.003(3)
C16 0.049(3) 0.063(4) 0.049(3) 0.015(3) 0.014(3) 0.004(3)
C17 0.062(4) 0.059(3) 0.061(4) 0.020(3) 0.022(3) 0.016(3)
C18 0.049(3) 0.064(3) 0.049(3) 0.015(3) 0.017(2) 0.010(3)
C19 0.078(5) 0.072(4) 0.059(4) 0.015(3) 0.015(3) -0.002(3)
O21 0.110(4) 0.088(4) 0.068(3) 0.038(3) 0.004(3) 0.018(3)
C22 0.032(2) 0.049(3) 0.057(3) 0.019(2) 0.021(2) 0.001(2)
C23 0.040(3) 0.047(3) 0.090(4) -0.007(3) 0.037(3) -0.010(2)
C24 0.044(3) 0.050(3) 0.086(4) 0.002(3) 0.032(3) -0.007(2)
C25 0.031(2) 0.046(3) 0.050(3) 0.017(2) 0.016(2) -0.002(2)
C26 0.036(3) 0.049(3) 0.070(4) 0.009(3) 0.028(3) 0.001(2)
C27 0.042(3) 0.045(3) 0.074(4) 0.008(3) 0.025(3) -0.004(2)
C28 0.034(2) 0.047(3) 0.047(3) 0.012(2) 0.015(2) -0.004(2)
O29 0.0318(17) 0.050(2) 0.056(2) 0.0101(17) 0.0189(16) -0.0050(15)
O30 0.040(2) 0.051(2) 0.084(3) 0.003(2) 0.030(2) -0.0128(17)
N31 0.076(9) 0.084(18) 0.107(15) 0.054(14) 0.034(10) 0.041(11)
C32 0.047(4) 0.051(5) 0.049(6) 0.012(4) 0.013(4) -0.001(4)
C33 0.027(4) 0.040(5) 0.047(6) 0.002(4) 0.014(4) 0.003(4)
C34 0.028(4) 0.053(6) 0.041(5) 0.011(4) 0.008(4) 0.013(4)
C35 0.039(5) 0.030(5) 0.047(6) 0.015(4) 0.012(4) 0.003(4)
C36 0.047(4) 0.046(4) 0.052(6) 0.021(4) 0.014(4) -0.006(3)
C37 0.060(7) 0.058(7) 0.036(6) -0.002(5) 0.013(5) 0.026(6)
O38 0.064(6) 0.090(7) 0.100(7) -0.022(5) 0.054(5) 0.010(5)
C39 0.082(9) 0.035(6) 0.091(10) 0.010(6) 0.021(7) -0.005(6)
C40 0.085(5) 0.114(6) 0.080(5) 0.040(5) 0.033(4) 0.029(5)
C41 0.076(5) 0.131(7) 0.116(7) 0.067(6) 0.022(5) 0.008(5)
C42 0.103(7) 0.138(8) 0.121(8) 0.072(7) 0.019(6) -0.003(6)
N43 0.116(6) 0.104(5) 0.081(4) 0.046(4) 0.020(4) 0.031(4)
C44 0.165(10) 0.084(6) 0.091(6) 0.026(5) -0.019(7) 0.003(6)
C45 0.126(8) 0.100(6) 0.096(6) 0.034(5) -0.001(6) 0.010(6)
C46 0.062(4) 0.098(6) 0.101(6) 0.029(5) 0.028(4) 0.022(4)
C47 0.089(6) 0.263(14) 0.176(10) 0.163(11) 0.080(7) 0.078(8)
O48 0.100(4) 0.124(5) 0.087(4) 0.023(3) 0.028(3) 0.041(4)

loop_
_atom_type_symbol
_atom_type_description
_atom_type_scat_dispersion_real
_atom_type_scat_dispersion_imag
_atom_type_scat_source
C C 0.0033 0.0016 'International Tables Vol C Tables 4.2.6.8 and 6.1.1.4'
H H 0.0000 0.0000 'International Tables Vol C Tables 4.2.6.8 and 6.1.1.4'
O O 0.0106 0.0060 'International Tables Vol C Tables 4.2.6.8 and 6.1.1.4'
N N 0.0061 0.0033 'International Tables Vol C Tables 4.2.6.8 and 6.1.1.4'
Ru Ru -1.2594 0.8363 'International Tables Vol C Tables 4.2.6.8 and 6.1.1.4'

loop_
_geom_angle_atom_site_label_1
_geom_angle_atom_site_label_2
_geom_angle_atom_site_label_3
_geom_angle
_geom_angle_site_symmetry_1
_geom_angle_site_symmetry_3
_geom_angle_publ_flag
C31' Ru C31' 179.998(1) . 2_756 ?
C31' Ru N11 92.0(2) . . ?
C31' Ru N11 88.0(2) 2_756 . ?
C31' Ru N11 88.0(2) . 2_756 ?
C31' Ru N11 92.0(2) 2_756 2_756 ?
N11 Ru N11 179.996(1) . 2_756 ?
C31' Ru N12 89.1(2) . . ?
C31' Ru N12 90.9(2) 2_756 . ?
N11 Ru N12 90.50(15) . . ?
N11 Ru N12 89.50(15) 2_756 . ?
C31' Ru N12 90.9(2) . 2_756 ?
C31' Ru N12 89.1(2) 2_756 2_756 ?
N11 Ru N12 89.50(15) . 2_756 ?
N11 Ru N12 90.50(15) 2_756 2_756 ?
N12 Ru N12 179.999(2) . 2_756 ?
C31' Ru N31 178.66(19) . 2_756 ?
C31' Ru N31 1.34(19) 2_756 2_756 ?
N11 Ru N31 87.2(2) . 2_756 ?
N11 Ru N31 92.8(2) 2_756 2_756 ?
N12 Ru N31 92.0(2) . 2_756 ?
N12 Ru N31 88.0(2) 2_756 2_756 ?
C31' Ru N31 1.34(19) . . ?
C31' Ru N31 178.66(19) 2_756 . ?
N11 Ru N31 92.8(2) . . ?
N11 Ru N31 87.2(2) 2_756 . ?
N12 Ru N31 88.0(2) . . ?
N12 Ru N31 92.0(2) 2_756 . ?
N31 Ru N31 180.0 2_756 . ?
N11 C1 C10 124.6(5) . . ?
N11 C1 C2 108.9(4) . . ?
C10 C1 C2 126.5(4) . . ?
C3 C2 C1 108.0(4) . . ?
C3 C2 H2 126.0 . . ?
C1 C2 H2 126.0 . . ?
C2 C3 C4 107.8(5) . . ?
C2 C3 H3 126.1 . . ?
C4 C3 H3 126.1 . . ?
N11 C4 C5 125.0(4) . . ?
N11 C4 C3 108.9(4) . . ?
C5 C4 C3 126.1(5) . . ?
C4 C5 C6 125.8(5) . 2_756 ?
C4 C5 C13 118.4(4) . . ?
C6 C5 C13 115.8(4) 2_756 . ?
N12 C6 C5 125.4(4) . 2_756 ?
N12 C6 C7 109.4(4) . . ?
C5 C6 C7 125.1(5) 2_756 . ?
C8 C7 C6 106.8(4) . . ?
C8 C7 H7 126.6 . . ?
C6 C7 H7 126.6 . . ?
C7 C8 C9 108.2(4) . . ?
C7 C8 H8 125.9 . . ?
C9 C8 H8 125.9 . . ?
C10 C9 N12 126.2(4) . . ?
C10 C9 C8 125.5(4) . . ?
N12 C9 C8 108.3(4) . . ?
C9 C10 C1 126.6(4) . . ?
C9 C10 C22 116.9(4) . . ?
C1 C10 C22 116.5(4) . . ?
C4 N11 C1 106.3(4) . . ?
C4 N11 Ru 127.2(3) . . ?
C1 N11 Ru 126.4(3) . . ?
C6 N12 C9 107.3(4) . . ?
C6 N12 Ru 127.0(3) . . ?
C9 N12 Ru 125.6(3) . . ?
C14 C13 C18 118.5(5) . . ?
C14 C13 C5 122.3(5) . . ?
C18 C13 C5 119.2(5) . . ?
C13 C14 C15 121.2(5) . . ?
C13 C14 H14 119.4 . . ?
C15 C14 H14 119.4 . . ?
C16 C15 C14 119.5(6) . . ?
C16 C15 H15 120.3 . . ?
C14 C15 H15 120.3 . . ?
C15 C16 C17 119.5(5) . . ?
C15 C16 C19 119.4(5) . . ?
C17 C16 C19 121.0(5) . . ?
C16 C17 C18 121.0(5) . . ?
C16 C17 H17 119.5 . . ?
C18 C17 H17 119.5 . . ?
C17 C18 C13 120.2(5) . . ?
C17 C18 H18 119.9 . . ?
C13 C18 H18 119.9 . . ?
O20' C19 O20 28.7(8) . . ?
O20' C19 O21 120.3(7) . . ?
O20 C19 O21 123.8(8) . . ?
O20' C19 C16 125.6(7) . . ?
O20 C19 C16 118.8(9) . . ?
O21 C19 C16 113.2(5) . . ?
O20' O20 C19 69(2) . . ?
O20 O20' C19 82.4(19) . . ?
C19 O21 H21 109.5 . . ?
C23 C22 C27 118.7(4) . . ?
C23 C22 C10 121.9(5) . . ?
C27 C22 C10 119.3(5) . . ?
C22 C23 C24 121.7(5) . . ?
C22 C23 H23 119.1 . . ?
C24 C23 H23 119.1 . . ?
C23 C24 C25 119.5(5) . . ?
C23 C24 H24 120.3 . . ?
C25 C24 H24 120.3 . . ?
C26 C25 C24 119.2(5) . . ?
C26 C25 C28 120.7(5) . . ?
C24 C25 C28 120.1(5) . . ?
C25 C26 C27 121.7(5) . . ?
C25 C26 H26 119.2 . . ?
C27 C26 H26 119.2 . . ?
C26 C27 C22 119.2(5) . . ?
C26 C27 H27 120.4 . . ?
C22 C27 H27 120.4 . . ?
O29 C28 O30 123.6(4) . . ?
O29 C28 C25 121.1(5) . . ?
O30 C28 C25 115.3(5) . . ?
C28 O30 H30 109.5 . . ?
C32 N31 C36 120.0 . . ?
C32 N31 Ru 119.4(3) . . ?
C36 N31 Ru 120.6(3) . . ?
N31 C32 C33 120.0 . . ?
N31 C32 H32 120.0 . . ?
C33 C32 H32 120.0 . . ?
C34 C33 C32 120.0 . . ?
C34 C33 H33 120.0 . . ?
C32 C33 H33 120.0 . . ?
C35 C34 C33 120.0 . . ?
C35 C34 C37 122.8(6) . . ?
C33 C34 C37 117.2(6) . . ?
C36 C35 C34 120.0 . . ?
C36 C35 H35 120.0 . . ?
C34 C35 H35 120.0 . . ?
C35 C36 N31 120.0 . . ?
C35 C36 H36 120.0 . . ?
N31 C36 H36 120.0 . . ?
O38 C37 C39 121.0(11) . . ?
O38 C37 C34 119.3(10) . . ?
C39 C37 C34 119.7(10) . . ?
O32' C31' Ru 169.1(10) . . ?
C41 C40 C45 120.9(8) . . ?
C41 C40 C46 119.1(8) . . ?
C45 C40 C46 120.0(8) . . ?
C40 C41 C42 118.0(8) . . ?
C40 C41 H41 121.0 . . ?
C42 C41 H41 121.0 . . ?
N43 C42 C41 122.0(9) . . ?
N43 C42 H42 119.0 . . ?
C41 C42 H42 119.0 . . ?
C44 N43 C42 119.1(7) . . ?
N43 C44 C45 122.7(9) . . ?
N43 C44 H44 118.6 . . ?
C45 C44 H44 118.6 . . ?
C40 C45 C44 117.1(9) . . ?
C40 C45 H45 121.4 . . ?
C44 C45 H45 121.4 . . ?
O48 C46 C47 124.1(8) . . ?
O48 C46 C40 117.7(7) . . ?
C47 C46 C40 118.2(8) . . ?
C46 C47 H47A 109.5 . . ?
C46 C47 H47B 109.5 . . ?
H47A C47 H47B 109.5 . . ?
C46 C47 H47C 109.5 . . ?
H47A C47 H47C 109.5 . . ?
H47B C47 H47C 109.5 . . ?

loop_
_geom_bond_atom_site_label_1
_geom_bond_atom_site_label_2
_geom_bond_distance
_geom_bond_site_symmetry_2
_geom_bond_publ_flag
Ru C31' 1.982(7) . ?
Ru C31' 1.982(7) 2_756 ?
Ru N11 2.047(4) . ?
Ru N11 2.047(4) 2_756 ?
Ru N12 2.046(4) . ?
Ru N12 2.046(4) 2_756 ?
Ru N31 2.158(4) 2_756 ?
Ru N31 2.158(4) . ?
C1 N11 1.385(6) . ?
C1 C10 1.404(7) . ?
C1 C2 1.429(7) . ?
C2 C3 1.330(7) . ?
C2 H2 0.9500 . ?
C3 C4 1.438(7) . ?
C3 H3 0.9500 . ?
C4 N11 1.377(6) . ?
C4 C5 1.398(6) . ?
C5 C6 1.404(7) 2_756 ?
C5 C13 1.500(7) . ?
C6 N12 1.371(6) . ?
C6 C5 1.404(7) 2_756 ?
C6 C7 1.450(7) . ?
C7 C8 1.346(8) . ?
C7 H7 0.9500 . ?
C8 C9 1.447(7) . ?
C8 H8 0.9500 . ?
C9 C10 1.381(7) . ?
C9 N12 1.382(6) . ?
C10 C22 1.507(6) . ?
C13 C14 1.388(8) . ?
C13 C18 1.393(7) . ?
C14 C15 1.403(8) . ?
C14 H14 0.9500 . ?
C15 C16 1.381(8) . ?
C15 H15 0.9500 . ?
C16 C17 1.384(8) . ?
C16 C19 1.487(8) . ?
C17 C18 1.387(8) . ?
C17 H17 0.9500 . ?
C18 H18 0.9500 . ?
C19 O20' 1.208(10) . ?
C19 O20 1.284(18) . ?
C19 O21 1.318(8) . ?
O20 O20' 0.622(18) . ?
O21 H21 0.8400 . ?
C22 C23 1.369(7) . ?
C22 C27 1.404(7) . ?
C23 C24 1.385(7) . ?
C23 H23 0.9500 . ?
C24 C25 1.403(8) . ?
C24 H24 0.9500 . ?
C25 C26 1.354(7) . ?
C25 C28 1.488(6) . ?
C26 C27 1.397(7) . ?
C26 H26 0.9500 . ?
C27 H27 0.9500 . ?
C28 O29 1.232(6) . ?
C28 O30 1.294(6) . ?
O30 H30 0.8400 . ?
N31 C32 1.3900 . ?
N31 C36 1.3900 . ?
C32 C33 1.3900 . ?
C32 H32 0.9500 . ?
C33 C34 1.3900 . ?
C33 H33 0.9500 . ?
C34 C35 1.3900 . ?
C34 C37 1.538(11) . ?
C35 C36 1.3900 . ?
C35 H35 0.9500 . ?
C36 H36 0.9500 . ?
C37 O38 1.212(14) . ?
C37 C39 1.408(16) . ?
C39 H39A 0.9800 . ?
C39 H39B 0.9800 . ?
C39 H39C 0.9800 . ?
C31' O32' 0.917(13) . ?
C40 C41 1.345(12) . ?
C40 C45 1.372(12) . ?
C40 C46 1.555(11) . ?
C41 C42 1.403(12) . ?
C41 H41 0.9500 . ?
C42 N43 1.314(10) . ?
C42 H42 0.9500 . ?
N43 C44 1.316(11) . ?
C44 C45 1.392(12) . ?
C44 H44 0.9500 . ?
C45 H45 0.9500 . ?
C46 O48 1.208(9) . ?
C46 C47 1.425(12) . ?
C47 H47A 0.9800 . ?
C47 H47B 0.9800 . ?
C47 H47C 0.9800 . ?

loop_
_geom_hbond_atom_site_label_D
_geom_hbond_atom_site_label_H
_geom_hbond_atom_site_label_A
_geom_hbond_distance_DH
_geom_hbond_distance_HA
_geom_hbond_distance_DA
_geom_hbond_angle_DHA
_geom_hbond_site_symmetry_A
O21 H21 N43 0.84 1.79 2.625(7) 174.5 .
O30 H30 O29 0.84 1.78 2.618(4) 172.6 2_546
